data_2229674
loop_
_publ_author_name
'Li, Hui'
'Han, Qiuping'
'Yao, Chenzhong'
'Gong, Qiaojuan'
'Wei, Zhuangwei'

_publ_section_title
;
 <i>catena</i>-Poly[[dichloridocobalt(II)]-\m-4,4'-bis(benzimidazol-1-yl)biphenyl]
;
_journal_coeditor_code HB5820
_journal_issue 4
_journal_name_full 'Acta Crystallographica Section E'
_journal_page_first m492
_journal_paper_doi 10.1107/S1600536811010671
_journal_volume 67
_journal_year 2011
_chemical_formula_iupac '[Co Cl2 (C26 H18 N4)]'
_chemical_formula_moiety 'C26 H18 Cl2 Co N4'
_chemical_formula_sum 'C26 H18 Cl2 Co N4'
_chemical_formula_weight 516.27
_chemical_name_systematic
;
<i>catena</i>-Poly[[dichloridocobalt(II)]-\m-4,4'-bis(benzimidazol-
1-yl)biphenyl]
;
_space_group_IT_number 15
_symmetry_cell_setting monoclinic
_symmetry_space_group_name_Hall '-C 2yc'
_symmetry_space_group_name_H-M 'C 1 2/c 1'
_atom_sites_solution_hydrogens geom
_atom_sites_solution_primary direct
_atom_sites_solution_secondary difmap
_audit_creation_method SHELXL-97
_cell_angle_alpha 90.00
_cell_angle_beta 91.37(3)
_cell_angle_gamma 90.00
_cell_formula_units_Z 4
_cell_length_a 12.878(3)
_cell_length_b 15.181(3)
_cell_length_c 11.136(2)
_cell_measurement_reflns_used 3011
_cell_measurement_temperature 293(2)
_cell_measurement_theta_max 28.2730
_cell_measurement_theta_min 2.0740
_cell_volume 2176.5(8)
_computing_cell_refinement 'CrystalClear (Rigaku/MSC, 2005)'
_computing_data_collection 'CrystalClear (Rigaku/MSC, 2005)'
_computing_data_reduction 'CrystalClear (Rigaku/MSC, 2005)'
_computing_molecular_graphics 'SHELXTL (Sheldrick, 2008)'
_computing_publication_material 'SHELXTL (Sheldrick, 2008)'
_computing_structure_refinement 'SHELXL97 (Sheldrick, 2008)'
_computing_structure_solution 'SHELXS97 (Sheldrick, 2008)'
_diffrn_ambient_temperature 293(2)
_diffrn_detector_area_resol_mean 9
_diffrn_measured_fraction_theta_full 0.997
_diffrn_measured_fraction_theta_max 0.997
_diffrn_measurement_device_type 'Rigaku Mercury CCD'
_diffrn_measurement_method \w
_diffrn_radiation_monochromator graphite
_diffrn_radiation_source 'fine-focus sealed tube'
_diffrn_radiation_type MoK\a
_diffrn_radiation_wavelength 0.71073
_diffrn_reflns_av_R_equivalents 0.0530
_diffrn_reflns_av_sigmaI/netI 0.0414
_diffrn_reflns_limit_h_max 17
_diffrn_reflns_limit_h_min -17
_diffrn_reflns_limit_k_max 20
_diffrn_reflns_limit_k_min -20
_diffrn_reflns_limit_l_max 14
_diffrn_reflns_limit_l_min -14
_diffrn_reflns_number 13945
_diffrn_reflns_theta_full 28.27
_diffrn_reflns_theta_max 28.27
_diffrn_reflns_theta_min 2.07
_diffrn_standards_decay_% 0
_diffrn_standards_interval_count 0
_diffrn_standards_interval_time 0
_exptl_absorpt_coefficient_mu 1.058
_exptl_absorpt_correction_T_max 0.853
_exptl_absorpt_correction_T_min 0.776
_exptl_absorpt_correction_type multi-scan
_exptl_absorpt_process_details '(CrystalClear; Rigaku/MSC, 2005)'
_exptl_crystal_colour blue
_exptl_crystal_density_diffrn 1.576
_exptl_crystal_density_method 'not measured'
_exptl_crystal_description block
_exptl_crystal_F_000 1052
_exptl_crystal_size_max 0.25
_exptl_crystal_size_mid 0.20
_exptl_crystal_size_min 0.15
_refine_diff_density_max 0.482
_refine_diff_density_min -0.709
_refine_ls_extinction_method none
_refine_ls_goodness_of_fit_ref 1.123
_refine_ls_hydrogen_treatment constr
_refine_ls_matrix_type full
_refine_ls_number_parameters 150
_refine_ls_number_reflns 2696
_refine_ls_number_restraints 0
_refine_ls_restrained_S_all 1.123
_refine_ls_R_factor_all 0.0617
_refine_ls_R_factor_gt 0.0529
_refine_ls_shift/su_max 0.000
_refine_ls_shift/su_mean 0.000
_refine_ls_structure_factor_coef Fsqd
_refine_ls_weighting_details 'calc w=1/[\s^2^(Fo^2^)+(0.0551P)^2^+4.8457P] where P=(Fo^2^+2Fc^2^)/3'
_refine_ls_weighting_scheme calc
_refine_ls_wR_factor_gt 0.1191
_refine_ls_wR_factor_ref 0.1238
_reflns_number_gt 2361
_reflns_number_total 2696
_reflns_threshold_expression I>2\s(I)
_cod_data_source_file hb5820.cif
_cod_data_source_block I
_cod_original_sg_symbol_H-M 'C 2/c'
_cod_database_code 2229674
_cod_database_fobs_code 2229674

loop_
_symmetry_equiv_pos_as_xyz
'x, y, z'
'-x, y, -z+1/2'
'x+1/2, y+1/2, z'
'-x+1/2, y+1/2, -z+1/2'
'-x, -y, -z'
'x, -y, z-1/2'
'-x+1/2, -y+1/2, -z'
'x+1/2, -y+1/2, z-1/2'

loop_
_atom_site_type_symbol
_atom_site_label
_atom_site_fract_x
_atom_site_fract_y
_atom_site_fract_z
_atom_site_U_iso_or_equiv
_atom_site_adp_type
_atom_site_calc_flag
_atom_site_refinement_flags
_atom_site_occupancy
_atom_site_disorder_assembly
_atom_site_disorder_group
Co Co1 0.0000 0.40291(3) 0.7500 0.01602(16) Uani d S 1 . .
Cl Cl1 0.03587(6) 0.32578(5) 0.91836(7) 0.0311(2) Uani d . 1 . .
N N2 0.24698(16) 0.52363(14) 0.58018(19) 0.0139(4) Uani d . 1 . .
N N1 0.11781(16) 0.48022(14) 0.69588(19) 0.0151(4) Uani d . 1 . .
C C8 0.31898(18) 0.52081(17) 0.4838(2) 0.0134(5) Uani d . 1 . .
C C11 0.46103(18) 0.51614(17) 0.2986(2) 0.0140(5) Uani d . 1 . .
C C3 0.1150(2) 0.61615(17) 0.8273(2) 0.0162(5) Uani d . 1 . .
H H3 0.0601 0.5985 0.8743 0.019 Uiso calc R 1 . .
C C12 0.4046(2) 0.59193(17) 0.3225(2) 0.0169(5) Uani d . 1 . .
H H12 0.4150 0.6419 0.2761 0.020 Uiso calc R 1 . .
C C7 0.23231(19) 0.59156(16) 0.6623(2) 0.0139(5) Uani d . 1 . .
C C13 0.3332(2) 0.59502(17) 0.4139(2) 0.0172(5) Uani d . 1 . .
H H13 0.2955 0.6461 0.4278 0.021 Uiso calc R 1 . .
C C1 0.17714(19) 0.45999(17) 0.6047(2) 0.0153(5) Uani d . 1 . .
H H1 0.1715 0.4075 0.5620 0.018 Uiso calc R 1 . .
C C10 0.44322(18) 0.44110(17) 0.3680(2) 0.0145(5) Uani d . 1 . .
H H10 0.4781 0.3890 0.3514 0.017 Uiso calc R 1 . .
C C9 0.37368(19) 0.44371(17) 0.4617(2) 0.0151(5) Uani d . 1 . .
H H9 0.3638 0.3942 0.5093 0.018 Uiso calc R 1 . .
C C2 0.15099(19) 0.56315(17) 0.7347(2) 0.0138(5) Uani d . 1 . .
C C6 0.2823(2) 0.67174(17) 0.6813(2) 0.0173(5) Uani d . 1 . .
H H6 0.3365 0.6901 0.6336 0.021 Uiso calc R 1 . .
C C4 0.1643(2) 0.69603(18) 0.8462(2) 0.0193(5) Uani d . 1 . .
H H4 0.1423 0.7328 0.9073 0.023 Uiso calc R 1 . .
C C5 0.2473(2) 0.72257(17) 0.7745(2) 0.0185(5) Uani d . 1 . .
H H5 0.2795 0.7762 0.7905 0.022 Uiso calc R 1 . .

loop_
_atom_site_aniso_label
_atom_site_aniso_U_11
_atom_site_aniso_U_22
_atom_site_aniso_U_33
_atom_site_aniso_U_12
_atom_site_aniso_U_13
_atom_site_aniso_U_23
Co1 0.0152(3) 0.0153(3) 0.0178(3) 0.000 0.00656(19) 0.000
Cl1 0.0347(4) 0.0324(4) 0.0267(4) 0.0187(3) 0.0143(3) 0.0116(3)
N2 0.0139(10) 0.0151(10) 0.0127(10) -0.0009(8) 0.0033(8) -0.0021(8)
N1 0.0146(10) 0.0170(10) 0.0138(10) -0.0027(8) 0.0039(8) -0.0005(8)
C8 0.0113(10) 0.0178(12) 0.0111(11) -0.0016(9) 0.0032(9) 0.0000(9)
C11 0.0112(11) 0.0184(12) 0.0126(12) -0.0020(9) 0.0041(9) 0.0012(9)
C3 0.0151(11) 0.0207(13) 0.0130(12) 0.0016(9) 0.0029(10) 0.0012(10)
C12 0.0169(12) 0.0189(12) 0.0152(12) 0.0011(9) 0.0045(10) 0.0044(10)
C7 0.0121(11) 0.0163(12) 0.0135(12) 0.0027(9) 0.0018(9) -0.0005(9)
C13 0.0180(12) 0.0177(12) 0.0161(12) 0.0046(10) 0.0063(10) 0.0030(10)
C1 0.0168(12) 0.0170(12) 0.0124(12) -0.0024(9) 0.0036(10) -0.0005(9)
C10 0.0117(11) 0.0144(11) 0.0175(13) -0.0001(9) 0.0002(9) -0.0015(10)
C9 0.0158(11) 0.0151(12) 0.0144(12) -0.0029(9) 0.0022(9) 0.0018(9)
C2 0.0129(11) 0.0169(12) 0.0116(12) -0.0007(9) 0.0017(9) 0.0006(9)
C6 0.0153(12) 0.0162(12) 0.0205(13) -0.0013(9) 0.0023(10) 0.0036(10)
C4 0.0216(13) 0.0185(13) 0.0177(13) 0.0036(10) 0.0009(10) -0.0023(10)
C5 0.0214(12) 0.0129(11) 0.0214(14) 0.0015(10) 0.0011(11) 0.0018(10)

loop_
_atom_type_symbol
_atom_type_description
_atom_type_scat_dispersion_real
_atom_type_scat_dispersion_imag
_atom_type_scat_source
C C 0.0033 0.0016 'International Tables Vol C Tables 4.2.6.8 and 6.1.1.4'
H H 0.0000 0.0000 'International Tables Vol C Tables 4.2.6.8 and 6.1.1.4'
N N 0.0061 0.0033 'International Tables Vol C Tables 4.2.6.8 and 6.1.1.4'
Cl Cl 0.1484 0.1585 'International Tables Vol C Tables 4.2.6.8 and 6.1.1.4'
Co Co 0.3494 0.9721 'International Tables Vol C Tables 4.2.6.8 and 6.1.1.4'

loop_
_geom_angle_atom_site_label_1
_geom_angle_atom_site_label_2
_geom_angle_atom_site_label_3
_geom_angle_site_symmetry_1
_geom_angle_site_symmetry_3
_geom_angle
_geom_angle_publ_flag
N1 Co1 N1 . 2_556 109.02(13) ?
N1 Co1 Cl1 . 2_556 101.21(7) ?
N1 Co1 Cl1 2_556 2_556 114.22(7) ?
N1 Co1 Cl1 . . 114.22(7) ?
N1 Co1 Cl1 2_556 . 101.21(7) ?
Cl1 Co1 Cl1 2_556 . 117.25(5) ?
C1 N2 C7 . . 107.1(2) ?
C1 N2 C8 . . 125.1(2) ?
C7 N2 C8 . . 127.8(2) ?
C1 N1 C2 . . 105.6(2) ?
C1 N1 Co1 . . 123.10(18) ?
C2 N1 Co1 . . 131.16(17) ?
C13 C8 C9 . . 120.7(2) ?
C13 C8 N2 . . 119.5(2) ?
C9 C8 N2 . . 119.7(2) ?
C12 C11 C10 . . 118.4(2) ?
C12 C11 C11 . 2_655 120.15(16) ?
C10 C11 C11 . 2_655 121.49(16) ?
C4 C3 C2 . . 117.3(2) ?
C4 C3 H3 . . 121.3 ?
C2 C3 H3 . . 121.3 ?
C13 C12 C11 . . 121.8(2) ?
C13 C12 H12 . . 119.1 ?
C11 C12 H12 . . 119.1 ?
C6 C7 N2 . . 132.6(2) ?
C6 C7 C2 . . 122.0(2) ?
N2 C7 C2 . . 105.3(2) ?
C8 C13 C12 . . 118.9(2) ?
C8 C13 H13 . . 120.5 ?
C12 C13 H13 . . 120.5 ?
N1 C1 N2 . . 112.9(2) ?
N1 C1 H1 . . 123.6 ?
N2 C1 H1 . . 123.6 ?
C9 C10 C11 . . 120.5(2) ?
C9 C10 H10 . . 119.7 ?
C11 C10 H10 . . 119.7 ?
C8 C9 C10 . . 119.6(2) ?
C8 C9 H9 . . 120.2 ?
C10 C9 H9 . . 120.2 ?
N1 C2 C3 . . 130.1(2) ?
N1 C2 C7 . . 109.1(2) ?
C3 C2 C7 . . 120.8(2) ?
C5 C6 C7 . . 116.5(2) ?
C5 C6 H6 . . 121.8 ?
C7 C6 H6 . . 121.8 ?
C3 C4 C5 . . 121.1(2) ?
C3 C4 H4 . . 119.5 ?
C5 C4 H4 . . 119.5 ?
C6 C5 C4 . . 122.2(3) ?
C6 C5 H5 . . 118.9 ?
C4 C5 H5 . . 118.9 ?

loop_
_geom_bond_atom_site_label_1
_geom_bond_atom_site_label_2
_geom_bond_site_symmetry_2
_geom_bond_distance
_geom_bond_publ_flag
Co1 N1 . 2.022(2) y
Co1 N1 2_556 2.022(2) ?
Co1 Cl1 2_556 2.2491(8) ?
Co1 Cl1 . 2.2491(8) y
N2 C1 . 1.352(3) ?
N2 C7 . 1.394(3) ?
N2 C8 . 1.436(3) ?
N1 C1 . 1.321(3) ?
N1 C2 . 1.395(3) ?
C8 C13 . 1.384(3) ?
C8 C9 . 1.391(3) ?
C11 C12 . 1.390(4) ?
C11 C10 . 1.399(3) ?
C11 C11 2_655 1.494(5) ?
C3 C4 . 1.383(4) ?
C3 C2 . 1.396(4) ?
C3 H3 . 0.9300 ?
C12 C13 . 1.388(4) ?
C12 H12 . 0.9300 ?
C7 C6 . 1.391(3) ?
C7 C2 . 1.404(3) ?
C13 H13 . 0.9300 ?
C1 H1 . 0.9300 ?
C10 C9 . 1.392(4) ?
C10 H10 . 0.9300 ?
C9 H9 . 0.9300 ?
C6 C5 . 1.378(4) ?
C6 H6 . 0.9300 ?
C4 C5 . 1.408(4) ?
C4 H4 . 0.9300 ?
C5 H5 . 0.9300 ?

loop_
_geom_torsion_atom_site_label_1
_geom_torsion_atom_site_label_2
_geom_torsion_atom_site_label_3
_geom_torsion_atom_site_label_4
_geom_torsion_site_symmetry_1
_geom_torsion_site_symmetry_2
_geom_torsion_site_symmetry_3
_geom_torsion_site_symmetry_4
_geom_torsion
_geom_torsion_publ_flag
N1 Co1 N1 C1 2_556 . . . -143.7(2) ?
Cl1 Co1 N1 C1 2_556 . . . -23.0(2) ?
Cl1 Co1 N1 C1 . . . . 104.0(2) ?
N1 Co1 N1 C2 2_556 . . . 31.89(19) ?
Cl1 Co1 N1 C2 2_556 . . . 152.6(2) ?
Cl1 Co1 N1 C2 . . . . -80.5(2) ?
C1 N2 C8 C13 . . . . 135.7(3) ?
C7 N2 C8 C13 . . . . -41.8(4) ?
C1 N2 C8 C9 . . . . -44.3(4) ?
C7 N2 C8 C9 . . . . 138.2(3) ?
C10 C11 C12 C13 . . . . 1.0(4) ?
C11 C11 C12 C13 2_655 . . . -178.6(3) ?
C1 N2 C7 C6 . . . . 178.6(3) ?
C8 N2 C7 C6 . . . . -3.6(4) ?
C1 N2 C7 C2 . . . . 0.1(3) ?
C8 N2 C7 C2 . . . . 178.0(2) ?
C9 C8 C13 C12 . . . . -1.3(4) ?
N2 C8 C13 C12 . . . . 178.7(2) ?
C11 C12 C13 C8 . . . . 0.8(4) ?
C2 N1 C1 N2 . . . . -0.2(3) ?
Co1 N1 C1 N2 . . . . 176.35(16) ?
C7 N2 C1 N1 . . . . 0.0(3) ?
C8 N2 C1 N1 . . . . -177.9(2) ?
C12 C11 C10 C9 . . . . -2.5(4) ?
C11 C11 C10 C9 2_655 . . . 177.1(3) ?
C13 C8 C9 C10 . . . . -0.2(4) ?
N2 C8 C9 C10 . . . . 179.8(2) ?
C11 C10 C9 C8 . . . . 2.2(4) ?
C1 N1 C2 C3 . . . . 179.4(3) ?
Co1 N1 C2 C3 . . . . 3.3(4) ?
C1 N1 C2 C7 . . . . 0.3(3) ?
Co1 N1 C2 C7 . . . . -175.87(17) ?
C4 C3 C2 N1 . . . . 179.3(2) ?
C4 C3 C2 C7 . . . . -1.6(4) ?
C6 C7 C2 N1 . . . . -178.9(2) ?
N2 C7 C2 N1 . . . . -0.3(3) ?
C6 C7 C2 C3 . . . . 1.8(4) ?
N2 C7 C2 C3 . . . . -179.5(2) ?
N2 C7 C6 C5 . . . . -178.7(3) ?
C2 C7 C6 C5 . . . . -0.5(4) ?
C2 C3 C4 C5 . . . . 0.2(4) ?
C7 C6 C5 C4 . . . . -0.9(4) ?
C3 C4 C5 C6 . . . . 1.1(4) ?
